data_2000398
loop_
_publ_author_name
'Mac\'ias, F. A.'
'Zub\'ia, E.'
'Quijano, L.'
'Fronczek, F. R.'
'Fischer, N. H.'

_publ_section_title
;
 Structures of three tetrahydrofurofurane-type lignanes
;
_journal_issue 12
_journal_name_full 'Acta Crystallographica Section C'
_journal_page_first 2240
_journal_page_last 2244
_journal_paper_doi 10.1107/S0108270192003901
_journal_volume 48
_journal_year 1992
_chemical_formula_sum 'C20 H18 O6'
_chemical_formula_weight 354.4
_chemical_name_systematic
;
 5,5'-(tetrahydro-1H,3H-furo[3,4-c]furan-1,4-diyl)bis(1,3-benzodioxole)
;
_space_group_crystal_system monoclinic
_space_group_IT_number 4
_space_group_name_Hall 'P 2yb'
_space_group_name_H-M_alt 'P 1 21 1'
_cell_angle_alpha 90
_cell_angle_beta 103.687(8)
_cell_angle_gamma 90
_cell_formula_units_Z 2
_cell_length_a 9.6127(10)
_cell_length_b 5.6194(4)
_cell_length_c 15.660(2)
_cell_volume 821.89(15)
_diffrn_radiation_type Cu
_diffrn_radiation_wavelength 1.54184
_exptl_absorpt_coefficient_mu 0.84
_exptl_crystal_density_diffrn 1.432
_exptl_crystal_F_000 372
_cod_data_source_file hh0597.cif
_cod_data_source_block hh0597c
_cod_original_cell_volume 821.9(3)
_cod_original_sg_symbol_H-M 'P 21'
_cod_database_code 2000398

loop_
_space_group_symop_id
_space_group_symop_operation_xyz
1 x,y,z
2 -x,y+1/2,-z

loop_
_atom_site_label
_atom_site_type_symbol
_atom_site_fract_x
_atom_site_fract_y
_atom_site_fract_z
_atom_site_attached_hydrogens
_atom_site_B_iso_or_equiv
C1 C .1474(2) .0411(4) .63060(10) 1 3.73(3)
C2 C .2415(2) .0043(4) .72390(10) 1 3.79(3)
O3 O .38490(10) .0 .71252(7) 0 4.09(3)
C4 C .3776(2) -.1360(4) .63440(10) 2 4.02(4)
C5 C .2406(2) -.0538(4) .56975(9) 1 3.41(3)
C6 C .2603(2) .1636(4) .51539(9) 1 3.27(3)
O7 O .13940(10) .3116(3) .51445(7) 0 4.53(3)
C8 C .1187(2) .2993(5) .60170(10) 2 4.61(4)
C9 C .2264(2) .1866(4) .79140(10) 0 3.68(3)
C10 C .3353(2) .3505(4) .82470(10) 1 3.75(3)
C11 C .3117(2) .5105(4) .88590(10) 0 3.96(4)
C12 C .1860(2) .5142(5) .91380(10) 0 4.32(4)
C13 C .0783(2) .3559(6) .88210(10) 1 5.37(5)
C14 C .1004(2) .1926(6) .82030(10) 1 4.99(5)
O15 O .4027(2) .6846(4) .92841(9) 0 5.69(3)
C16 C .3278(2) .8020(6) .98480(10) 2 5.45(3)
O17 O .1930(2) .6912(4) .97593(9) 0 5.77(4)
C18 C .2719(2) .1183(4) .42220(10) 0 3.31(3)
C19 C .2246(2) .2923(4) .35790(10) 1 3.56(3)
C20 C .2433(2) .2465(4) .27510(10) 0 3.74(3)
C21 C .3045(2) .0389(4) .25510(10) 0 3.86(3)
C22 C .3519(2) -.1326(4) .31580(10) 1 4.41(4)
C23 C .3347(2) -.0891(4) .40120(10) 1 4.08(4)
O24 O .2061(2) .3871(4) .20155(8) 0 5.38(3)
C25 C .2683(3) .2759(6) .13790(10) 2 6.07(5)
O26 O .3069(2) .0385(4) .16724(7) 0 5.08(3)

loop_
_geom_bond_atom_site_label_1
_geom_bond_atom_site_label_2
_geom_bond_distance
C1 C2 1.540(2)
C1 C5 1.549(3)
C1 C8 1.526(4)
C2 O3 1.431(2)
O3 C4 1.430(2)
C4 C5 1.530(2)
C5 C6 1.527(3)
C6 O7 1.426(2)
O7 C8 1.429(2)

loop_
_cod_changelog_entry_id
_cod_changelog_entry_author
_cod_changelog_entry_date
_cod_changelog_entry_text
1 'Vaitkus, Antanas' 2018-02-08T13:26:45+02:00
;
 Marked attached hydrogen atoms.
;
2 'Vaitkus, Antanas' 2018-02-08T14:09:46+02:00
;
 Added the atomic displacement parameter values after consulting the original
 publication.
;
3 'Vaitkus, Antanas' 2024-12-11T16:12:30+02:00
;
 Added the '_atom_site_type_symbol' data item.
;
